data_2215440
loop_
_publ_author_name
'\'Smiszek-Lindert, Wioleta'
'Nowak, Maria'
'Kusz, Joachim'

_publ_section_title
;
 <i>N</i>-Methylthiobenzamide
;
_journal_issue 10
_journal_name_full 'Acta Crystallographica Section E'
_journal_page_first o4030
_journal_paper_doi 10.1107/S1600536807043723
_journal_volume 63
_journal_year 2007
_chemical_formula_iupac 'C8 H9 N S'
_chemical_formula_moiety 'C8 H9 N S'
_chemical_formula_sum 'C8 H9 N S'
_chemical_formula_weight 151.22
_chemical_name_systematic
;
 N-methylthiobenzamide
;
_space_group_IT_number 14
_symmetry_cell_setting monoclinic
_symmetry_space_group_name_Hall '-P 2ybc'
_symmetry_space_group_name_H-M 'P 1 21/c 1'
_atom_sites_solution_hydrogens geom
_atom_sites_solution_primary direct
_atom_sites_solution_secondary difmap
_audit_creation_method SHELXL-97
_cell_angle_alpha 90.00
_cell_angle_beta 103.22(3)
_cell_angle_gamma 90.00
_cell_formula_units_Z 4
_cell_length_a 9.3355(19)
_cell_length_b 14.707(3)
_cell_length_c 5.9504(12)
_cell_measurement_reflns_used 1706
_cell_measurement_temperature 298(2)
_cell_measurement_theta_max 32.56
_cell_measurement_theta_min 3.56
_cell_volume 795.3(3)
_computing_cell_refinement 'CrysAlis CCD (Oxford Diffraction, 2007)'
_computing_data_collection 'CrysAlis CCD (Oxford Diffraction, 2007)'
_computing_data_reduction 'CrysAlis CCD (Oxford Diffraction, 2007)'
_computing_molecular_graphics 'ORTEP-3 (Farrugia, 1997)'
_computing_publication_material 'publCIF (Westrip, 2007)'
_computing_structure_refinement 'SHELXL97 (Sheldrick, 1997)'
_computing_structure_solution 'SHELXS97 (Sheldrick, 1997)'
_diffrn_ambient_temperature 298(2)
_diffrn_measured_fraction_theta_full 0.993
_diffrn_measured_fraction_theta_max 0.993
_diffrn_measurement_device_type 'Kuma KM-4 Sapphire3 CCD'
_diffrn_measurement_method \q-scan
_diffrn_radiation_monochromator graphite
_diffrn_radiation_source 'fine-focus sealed tube'
_diffrn_radiation_type MoK\a
_diffrn_radiation_wavelength 0.71073
_diffrn_reflns_av_R_equivalents 0.0167
_diffrn_reflns_av_sigmaI/netI 0.0186
_diffrn_reflns_limit_h_max 11
_diffrn_reflns_limit_h_min -11
_diffrn_reflns_limit_k_max 17
_diffrn_reflns_limit_k_min -17
_diffrn_reflns_limit_l_max 7
_diffrn_reflns_limit_l_min -3
_diffrn_reflns_number 4859
_diffrn_reflns_theta_full 25.00
_diffrn_reflns_theta_max 25.05
_diffrn_reflns_theta_min 3.56
_exptl_absorpt_coefficient_mu 0.327
_exptl_absorpt_correction_type none
_exptl_crystal_colour colourless
_exptl_crystal_density_diffrn 1.263
_exptl_crystal_density_method 'not measured'
_exptl_crystal_description polyhedron
_exptl_crystal_F_000 320
_exptl_crystal_size_max 0.6
_exptl_crystal_size_mid 0.16
_exptl_crystal_size_min 0.04
_refine_diff_density_max 0.123
_refine_diff_density_min -0.177
_refine_ls_extinction_method none
_refine_ls_goodness_of_fit_ref 1.306
_refine_ls_hydrogen_treatment mixed
_refine_ls_matrix_type full
_refine_ls_number_parameters 95
_refine_ls_number_reflns 1396
_refine_ls_number_restraints 0
_refine_ls_restrained_S_all 1.306
_refine_ls_R_factor_all 0.0552
_refine_ls_R_factor_gt 0.0377
_refine_ls_shift/su_max 0.000
_refine_ls_shift/su_mean 0.000
_refine_ls_structure_factor_coef Fsqd
_refine_ls_weighting_details 'calc w=1/[\s^2^(Fo^2^)+(0.0641P)^2^] where P=(Fo^2^+2Fc^2^)/3'
_refine_ls_weighting_scheme calc
_refine_ls_wR_factor_gt 0.1249
_refine_ls_wR_factor_ref 0.1285
_reflns_number_gt 976
_reflns_number_total 1396
_reflns_threshold_expression I>2\s(I)
_cod_data_source_file cv2299.cif
_cod_data_source_block I
_cod_original_sg_symbol_H-M 'P 21/c'
_cod_database_code 2215440
_cod_database_fobs_code 2215440

loop_
_symmetry_equiv_pos_as_xyz
'x, y, z'
'-x, y+1/2, -z+1/2'
'-x, -y, -z'
'x, -y-1/2, z-1/2'

loop_
_atom_site_type_symbol
_atom_site_label
_atom_site_fract_x
_atom_site_fract_y
_atom_site_fract_z
_atom_site_U_iso_or_equiv
_atom_site_adp_type
_atom_site_calc_flag
_atom_site_refinement_flags
_atom_site_occupancy
S S1 0.17075(7) 0.12453(6) 0.74687(10) 0.0709(3) Uani d . 1
N N1 0.1751(2) 0.12580(15) 0.3094(3) 0.0566(6) Uani d . 1
C C1 0.4155(2) 0.12438(14) 0.5570(3) 0.0417(5) Uani d . 1
C C2 0.5044(2) 0.08673(17) 0.7560(4) 0.0503(6) Uani d . 1
H H2 0.4614 0.0632 0.8699 0.060 Uiso calc R 1
C C3 0.6559(3) 0.08405(19) 0.7860(4) 0.0623(7) Uani d . 1
H H3 0.7136 0.0580 0.9187 0.075 Uiso calc R 1
C C4 0.7213(3) 0.11936(18) 0.6221(5) 0.0624(7) Uani d . 1
H H4 0.8231 0.1173 0.6430 0.075 Uiso calc R 1
C C5 0.6355(3) 0.15831(18) 0.4245(5) 0.0648(7) Uani d . 1
H H5 0.6796 0.1830 0.3131 0.078 Uiso calc R 1
C C6 0.4846(3) 0.16044(16) 0.3934(4) 0.0542(6) Uani d . 1
H H6 0.4278 0.1866 0.2602 0.065 Uiso calc R 1
C C7 0.2528(2) 0.12432(14) 0.5264(3) 0.0436(5) Uani d . 1
C C8 0.0156(3) 0.1290(2) 0.2426(4) 0.0757(9) Uani d . 1
H H8A -0.0241 0.0742 0.2920 0.114 Uiso calc R 1
H H8B -0.0154 0.1342 0.0778 0.114 Uiso calc R 1
H H8C -0.0191 0.1805 0.3137 0.114 Uiso calc R 1
H H1 0.228(4) 0.1267(19) 0.208(6) 0.091 Uiso d . 1

loop_
_atom_site_aniso_label
_atom_site_aniso_U_11
_atom_site_aniso_U_22
_atom_site_aniso_U_33
_atom_site_aniso_U_12
_atom_site_aniso_U_13
_atom_site_aniso_U_23
S1 0.0564(4) 0.1257(7) 0.0336(4) 0.0012(4) 0.0164(3) 0.0032(3)
N1 0.0461(11) 0.0927(16) 0.0313(9) -0.0032(10) 0.0094(8) 0.0007(10)
C1 0.0472(12) 0.0462(12) 0.0323(10) -0.0019(10) 0.0101(10) -0.0012(9)
C2 0.0479(13) 0.0634(15) 0.0396(13) 0.0010(10) 0.0097(11) 0.0076(10)
C3 0.0559(15) 0.0744(17) 0.0522(15) 0.0082(12) 0.0033(12) 0.0066(12)
C4 0.0429(13) 0.0802(18) 0.0632(16) -0.0025(12) 0.0102(12) -0.0057(14)
C5 0.0610(17) 0.0803(19) 0.0575(16) -0.0124(14) 0.0230(13) 0.0041(13)
C6 0.0555(14) 0.0668(15) 0.0411(12) -0.0024(11) 0.0126(11) 0.0093(11)
C7 0.0491(13) 0.0513(12) 0.0309(10) 0.0008(10) 0.0100(9) 0.0022(10)
C8 0.0497(15) 0.133(3) 0.0423(13) -0.0043(15) 0.0051(12) 0.0056(14)

loop_
_atom_type_symbol
_atom_type_description
_atom_type_scat_dispersion_real
_atom_type_scat_dispersion_imag
_atom_type_scat_source
C C 0.0033 0.0016 'International Tables Vol C Tables 4.2.6.8 and 6.1.1.4'
H H 0.0000 0.0000 'International Tables Vol C Tables 4.2.6.8 and 6.1.1.4'
N N 0.0061 0.0033 'International Tables Vol C Tables 4.2.6.8 and 6.1.1.4'
S S 0.1246 0.1234 'International Tables Vol C Tables 4.2.6.8 and 6.1.1.4'

loop_
_geom_angle_atom_site_label_1
_geom_angle_atom_site_label_2
_geom_angle_atom_site_label_3
_geom_angle
C7 N1 C8 124.4(2)
C7 N1 H1 114(2)
C8 N1 H1 121(2)
C6 C1 C2 117.68(19)
C6 C1 C7 122.61(18)
C2 C1 C7 119.71(18)
C3 C2 C1 120.8(2)
C3 C2 H2 119.6
C1 C2 H2 119.6
C4 C3 C2 120.5(2)
C4 C3 H3 119.8
C2 C3 H3 119.8
C3 C4 C5 119.8(2)
C3 C4 H4 120.1
C5 C4 H4 120.1
C6 C5 C4 119.8(2)
C6 C5 H5 120.1
C4 C5 H5 120.1
C5 C6 C1 121.4(2)
C5 C6 H6 119.3
C1 C6 H6 119.3
N1 C7 C1 115.70(18)
N1 C7 S1 121.28(17)
C1 C7 S1 123.01(15)
N1 C8 H8A 109.5
N1 C8 H8B 109.5
H8A C8 H8B 109.5
N1 C8 H8C 109.5
H8A C8 H8C 109.5
H8B C8 H8C 109.5

loop_
_geom_bond_atom_site_label_1
_geom_bond_atom_site_label_2
_geom_bond_distance
S1 C7 1.663(2)
N1 C7 1.329(3)
N1 C8 1.451(3)
N1 H1 0.86(4)
C1 C6 1.390(3)
C1 C2 1.396(3)
C1 C7 1.488(3)
C2 C3 1.385(3)
C2 H2 0.9300
C3 C4 1.366(4)
C3 H3 0.9300
C4 C5 1.386(4)
C4 H4 0.9300
C5 C6 1.379(3)
C5 H5 0.9300
C6 H6 0.9300
C8 H8A 0.9600
C8 H8B 0.9600
C8 H8C 0.9600

loop_
_geom_hbond_atom_site_label_D
_geom_hbond_atom_site_label_H
_geom_hbond_atom_site_label_A
_geom_hbond_site_symmetry_A
_geom_hbond_distance_DH
_geom_hbond_distance_HA
_geom_hbond_distance_DA
_geom_hbond_angle_DHA
N1 H1 S1 1_554 0.86(4) 2.67(3) 3.338(2) 135(3)

loop_
_cod_related_entry_id
_cod_related_entry_database
_cod_related_entry_code
1 ChemSpider 2299088
